data_4087529
loop_
_publ_author_name
'Song, Li-Cheng'
'Tan, Hao'
'Zhu, An-Guo'
'Hu, Yuan-Yuan'
'Chen, Hao'

_publ_section_title
;
 Palladium-Catalyzed Reactions of [Et3NH]+Salts of
 [(\m-RS)(\m-CO)Fe2(CO)6]&#x2212;Anions with Iodo-Aromatic Compounds To
 Give the Corresponding Butterfly \m-Acyl Fe/S Cluster Complexes
;
_journal_issue 9
_journal_name_full Organometallics
_journal_page_first 1730
_journal_paper_doi 10.1021/acs.organomet.5b00228
_journal_volume 34
_journal_year 2015
_chemical_formula_sum 'C19 H18 Fe2 O7 S'
_chemical_formula_weight 502.09
_space_group_IT_number 14
_space_group_name_Hall '-P 2yn'
_space_group_name_H-M_alt 'P 1 21/n 1'
_symmetry_cell_setting monoclinic
_symmetry_space_group_name_H-M 'P 1 21/n 1'
_atom_sites_solution_hydrogens geom
_atom_sites_solution_primary direct
_atom_sites_solution_secondary difmap
_audit_creation_method SHELXL-97
_cell_angle_alpha 90.00
_cell_angle_beta 105.20(3)
_cell_angle_gamma 90.00
_cell_formula_units_Z 8
_cell_length_a 8.5137(17)
_cell_length_b 34.780(7)
_cell_length_c 14.863(3)
_cell_measurement_reflns_used 11334
_cell_measurement_temperature 113(2)
_cell_measurement_theta_max 27.9103
_cell_measurement_theta_min 1.5358
_cell_volume 4247.1(16)
_computing_cell_refinement crystalclear
_computing_data_collection crystalclear
_computing_data_reduction crystalclear
_computing_molecular_graphics 'Bruker SHELXTL'
_computing_publication_material 'Bruker SHELXTL'
_computing_structure_refinement 'SHELXL-97 (Sheldrick, 1997)'
_computing_structure_solution 'SHELXS-97 (Sheldrick, 1990)'
_diffrn_ambient_temperature 113(2)
_diffrn_measured_fraction_theta_full 0.991
_diffrn_measured_fraction_theta_max 0.991
_diffrn_measurement_device_type 'rigaku saturn'
_diffrn_measurement_method '\w scans'
_diffrn_radiation_monochromator confocal
_diffrn_radiation_source 'rotating anode'
_diffrn_radiation_type MoK\a
_diffrn_radiation_wavelength 0.71073
_diffrn_reflns_av_R_equivalents 0.0451
_diffrn_reflns_av_sigmaI/netI 0.0481
_diffrn_reflns_limit_h_max 11
_diffrn_reflns_limit_h_min -10
_diffrn_reflns_limit_k_max 45
_diffrn_reflns_limit_k_min -42
_diffrn_reflns_limit_l_max 19
_diffrn_reflns_limit_l_min -19
_diffrn_reflns_number 35543
_diffrn_reflns_theta_full 27.95
_diffrn_reflns_theta_max 27.95
_diffrn_reflns_theta_min 1.17
_diffrn_standards_decay_% 0
_diffrn_standards_interval_count 0
_diffrn_standards_interval_time 0
_diffrn_standards_number 0
_exptl_absorpt_coefficient_mu 1.501
_exptl_absorpt_correction_T_max 0.8404
_exptl_absorpt_correction_T_min 0.7534
_exptl_absorpt_correction_type multi-scan
_exptl_absorpt_process_details crystalclear
_exptl_crystal_colour red
_exptl_crystal_density_diffrn 1.571
_exptl_crystal_density_method 'not measured'
_exptl_crystal_description block
_exptl_crystal_F_000 2048
_exptl_crystal_size_max 0.20
_exptl_crystal_size_mid 0.18
_exptl_crystal_size_min 0.12
_refine_diff_density_max 0.379
_refine_diff_density_min -0.605
_refine_diff_density_rms 0.104
_refine_ls_extinction_method none
_refine_ls_goodness_of_fit_ref 1.159
_refine_ls_hydrogen_treatment constr
_refine_ls_matrix_type full
_refine_ls_number_parameters 532
_refine_ls_number_reflns 10107
_refine_ls_number_restraints 0
_refine_ls_restrained_S_all 1.159
_refine_ls_R_factor_all 0.0461
_refine_ls_R_factor_gt 0.0384
_refine_ls_shift/su_max 0.001
_refine_ls_shift/su_mean 0.000
_refine_ls_structure_factor_coef Fsqd
_refine_ls_weighting_details 'calc w=1/[\s^2^(Fo^2^)+(0.0445P)^2^+0.3398P] where P=(Fo^2^+2Fc^2^)/3'
_refine_ls_weighting_scheme calc
_refine_ls_wR_factor_gt 0.0898
_refine_ls_wR_factor_ref 0.0991
_reflns_number_gt 8852
_reflns_number_total 10107
_reflns_threshold_expression >2sigma(I)
_cod_data_source_file om5b00228_si_001.cif
_cod_data_source_block 7
_cod_depositor_comments
;
The following automatic conversions were performed:

data item '_exptl_absorpt_correction_type' value 'MULTI-SCAN' was
changed to 'multi-scan' in accordance with the
/home/saulius/struct/COD-crude-data/automatic-downloads/DataCite-retrospective/ACS/depositions/lib/dictionaries/cif_core.dic
dictionary named 'cif_core.dic' version 2.4.2 last updated on
2011-04-26.

data item '_refine_ls_hydrogen_treatment' value 'CONSTR' was changed
to 'constr' in accordance with the
/home/saulius/struct/COD-crude-data/automatic-downloads/DataCite-retrospective/ACS/depositions/lib/dictionaries/cif_core.dic
dictionary named 'cif_core.dic' version 2.4.2 last updated on
2011-04-26.

data item '_symmetry_cell_setting' value 'Monoclinic' was changed to
'monoclinic' in accordance with the
/home/saulius/struct/COD-crude-data/automatic-downloads/DataCite-retrospective/ACS/depositions/lib/dictionaries/cif_core.dic
dictionary named 'cif_core.dic' version 2.4.2 last updated on
2011-04-26.

Automatic conversion script
Id: cif_fix_values 6909 2019-04-08 15:41:33Z antanas 
;
_cod_original_cell_volume 4247.0(15)
_cod_original_sg_symbol_H-M P2(1)/n
_cod_database_code 4087529

loop_
_symmetry_equiv_pos_as_xyz
'x, y, z'
'-x+1/2, y+1/2, -z+1/2'
'-x, -y, -z'
'x-1/2, -y-1/2, z-1/2'

loop_
_atom_site_label
_atom_site_type_symbol
_atom_site_fract_x
_atom_site_fract_y
_atom_site_fract_z
_atom_site_U_iso_or_equiv
_atom_site_adp_type
_atom_site_occupancy
_atom_site_symmetry_multiplicity
_atom_site_calc_flag
_atom_site_refinement_flags
Fe1 Fe 0.09032(3) 0.413459(9) 0.80545(2) 0.01504(8) Uani 1 1 d .
Fe2 Fe 0.28999(4) 0.360620(9) 0.88247(2) 0.01628(8) Uani 1 1 d .
Fe3 Fe 0.65588(3) 0.171310(9) 0.947177(19) 0.01415(8) Uani 1 1 d .
Fe4 Fe 0.46230(4) 0.221863(9) 0.85373(2) 0.01678(8) Uani 1 1 d .
S1 S 0.12725(6) 0.392803(15) 0.95256(3) 0.01692(11) Uani 1 1 d .
S2 S 0.64161(6) 0.188443(15) 0.79940(3) 0.01546(11) Uani 1 1 d .
O1 O 0.1446(2) 0.41463(5) 0.61937(11) 0.0335(4) Uani 1 1 d .
O2 O -0.0826(2) 0.48727(5) 0.78877(14) 0.0381(5) Uani 1 1 d .
O3 O -0.2060(2) 0.36608(5) 0.73413(12) 0.0322(4) Uani 1 1 d .
O4 O 0.0638(2) 0.29670(5) 0.83018(12) 0.0296(4) Uani 1 1 d .
O5 O 0.5099(2) 0.32207(5) 1.04515(12) 0.0327(4) Uani 1 1 d .
O6 O 0.4341(2) 0.34046(5) 0.72882(12) 0.0323(4) Uani 1 1 d .
O7 O 0.41058(17) 0.41049(4) 0.90149(10) 0.0183(3) Uani 1 1 d .
O8 O 0.5625(2) 0.17580(5) 1.12266(11) 0.0278(4) Uani 1 1 d .
O9 O 0.8309(2) 0.09740(5) 0.97522(13) 0.0318(4) Uani 1 1 d .
O10 O 0.9481(2) 0.21890(5) 1.02787(12) 0.0323(4) Uani 1 1 d .
O11 O 0.6847(2) 0.28646(5) 0.90752(13) 0.0337(4) Uani 1 1 d .
O12 O 0.2623(2) 0.25330(6) 0.67531(13) 0.0389(5) Uani 1 1 d .
O13 O 0.2845(2) 0.24582(5) 0.98935(13) 0.0375(4) Uani 1 1 d .
O14 O 0.34475(17) 0.17151(4) 0.83600(10) 0.0186(3) Uani 1 1 d .
C1 C 0.1267(3) 0.41416(7) 0.69254(15) 0.0222(5) Uani 1 1 d .
C2 C -0.0146(3) 0.45878(7) 0.79786(16) 0.0226(5) Uani 1 1 d .
C3 C -0.0927(3) 0.38422(7) 0.76179(15) 0.0207(5) Uani 1 1 d .
C4 C 0.1527(3) 0.32179(6) 0.85054(15) 0.0211(5) Uani 1 1 d .
C5 C 0.4272(3) 0.33683(7) 0.98246(15) 0.0215(5) Uani 1 1 d .
C6 C 0.3804(3) 0.34887(7) 0.78831(16) 0.0223(5) Uani 1 1 d .
C7 C 0.3091(2) 0.43435(6) 0.85765(14) 0.0163(4) Uani 1 1 d .
C8 C 0.3708(2) 0.47372(6) 0.84542(14) 0.0175(4) Uani 1 1 d .
C9 C 0.3306(3) 0.50507(6) 0.89411(15) 0.0200(4) Uani 1 1 d .
C10 C 0.3856(3) 0.54138(7) 0.87751(16) 0.0238(5) Uani 1 1 d .
H10 H 0.3608 0.5627 0.9113 0.029 Uiso 1 1 calc R
C11 C 0.4753(3) 0.54746(7) 0.81331(16) 0.0246(5) Uani 1 1 d .
C12 C 0.5177(3) 0.51567(7) 0.76823(16) 0.0236(5) Uani 1 1 d .
H12 H 0.5814 0.5194 0.7252 0.028 Uiso 1 1 calc R
C13 C 0.4701(3) 0.47864(6) 0.78396(15) 0.0200(4) Uani 1 1 d .
C14 C 0.5284(3) 0.44522(7) 0.73670(17) 0.0258(5) Uani 1 1 d .
H14A H 0.5998 0.4547 0.6994 0.039 Uiso 1 1 calc R
H14B H 0.4346 0.4321 0.6960 0.039 Uiso 1 1 calc R
H14C H 0.5888 0.4272 0.7840 0.039 Uiso 1 1 calc R
C15 C 0.2399(3) 0.50051(7) 0.96848(16) 0.0247(5) Uani 1 1 d .
H15A H 0.3076 0.5101 1.0281 0.037 Uiso 1 1 calc R
H15B H 0.2150 0.4733 0.9746 0.037 Uiso 1 1 calc R
H15C H 0.1383 0.5153 0.9508 0.037 Uiso 1 1 calc R
C16 C 0.5263(3) 0.58744(7) 0.7936(2) 0.0365(6) Uani 1 1 d .
H16A H 0.5879 0.5862 0.7464 0.055 Uiso 1 1 d R
H16B H 0.5948 0.5987 0.8510 0.055 Uiso 1 1 d R
H16C H 0.4294 0.6035 0.7704 0.055 Uiso 1 1 d R
C17 C -0.0435(3) 0.36458(7) 0.97126(15) 0.0211(5) Uani 1 1 d .
H17 H -0.0935 0.3493 0.9139 0.025 Uiso 1 1 calc R
C18 C 0.0215(3) 0.33734(8) 1.05259(18) 0.0361(6) Uani 1 1 d .
H18A H 0.0745 0.3522 1.1083 0.054 Uiso 1 1 calc R
H18B H 0.1006 0.3197 1.0373 0.054 Uiso 1 1 calc R
H18C H -0.0688 0.3225 1.0646 0.054 Uiso 1 1 calc R
C19 C -0.1683(3) 0.39232(8) 0.9900(2) 0.0345(6) Uani 1 1 d .
H19A H -0.2604 0.3778 1.0008 0.052 Uiso 1 1 calc R
H19B H -0.2067 0.4093 0.9361 0.052 Uiso 1 1 calc R
H19C H -0.1185 0.4078 1.0452 0.052 Uiso 1 1 calc R
C20 C 0.5974(3) 0.17394(6) 1.05391(15) 0.0188(4) Uani 1 1 d .
C21 C 0.7629(3) 0.12574(7) 0.96415(15) 0.0209(5) Uani 1 1 d .
C22 C 0.8367(3) 0.20075(7) 0.99640(14) 0.0202(4) Uani 1 1 d .
C23 C 0.5966(3) 0.26136(7) 0.88613(16) 0.0241(5) Uani 1 1 d .
C24 C 0.3371(3) 0.24180(7) 0.74432(17) 0.0248(5) Uani 1 1 d .
C25 C 0.3523(3) 0.23601(7) 0.93722(16) 0.0245(5) Uani 1 1 d .
C26 C 0.4419(2) 0.14901(6) 0.88910(13) 0.0159(4) Uani 1 1 d .
C27 C 0.3787(2) 0.11045(6) 0.90602(14) 0.0179(4) Uani 1 1 d .
C28 C 0.4252(3) 0.07729(7) 0.86663(16) 0.0216(5) Uani 1 1 d .
C29 C 0.3741(3) 0.04173(7) 0.89121(17) 0.0267(5) Uani 1 1 d .
H29 H 0.4052 0.0191 0.8643 0.032 Uiso 1 1 calc R
C30 C 0.2794(3) 0.03815(7) 0.95384(17) 0.0253(5) Uani 1 1 d .
C31 C 0.2285(3) 0.07154(7) 0.98853(16) 0.0233(5) Uani 1 1 d .
H31 H 0.1609 0.0696 1.0300 0.028 Uiso 1 1 calc R
C32 C 0.2730(2) 0.10770(6) 0.96485(14) 0.0186(4) Uani 1 1 d .
C33 C 0.2044(3) 0.14286(7) 1.00104(16) 0.0234(5) Uani 1 1 d .
H33A H 0.1307 0.1348 1.0383 0.035 Uiso 1 1 calc R
H33B H 0.1444 0.1585 0.9484 0.035 Uiso 1 1 calc R
H33C H 0.2936 0.1580 1.0400 0.035 Uiso 1 1 calc R
C34 C 0.5205(3) 0.07898(8) 0.79427(18) 0.0306(6) Uani 1 1 d .
H34A H 0.5542 0.1055 0.7878 0.046 Uiso 1 1 calc R
H34B H 0.4521 0.0699 0.7343 0.046 Uiso 1 1 calc R
H34C H 0.6171 0.0626 0.8137 0.046 Uiso 1 1 calc R
C35 C 0.2291(3) -0.00080(7) 0.9811(2) 0.0374(6) Uani 1 1 d .
H35A H 0.1193 -0.0069 0.9431 0.056 Uiso 1 1 calc R
H35B H 0.2298 -0.0005 1.0471 0.056 Uiso 1 1 calc R
H35C H 0.3056 -0.0203 0.9708 0.056 Uiso 1 1 calc R
C36 C 0.8137(3) 0.21726(7) 0.78334(15) 0.0199(4) Uani 1 1 d .
H36 H 0.8642 0.2316 0.8421 0.024 Uiso 1 1 calc R
C37 C 0.7512(3) 0.24577(7) 0.70399(15) 0.0262(5) Uani 1 1 d .
H37A H 0.8434 0.2595 0.6910 0.039 Uiso 1 1 calc R
H37B H 0.6781 0.2643 0.7220 0.039 Uiso 1 1 calc R
H37C H 0.6919 0.2319 0.6480 0.039 Uiso 1 1 calc R
C38 C 0.9368(3) 0.18961(8) 0.76270(18) 0.0310(6) Uani 1 1 d .
H38A H 0.8877 0.1757 0.7048 0.046 Uiso 1 1 calc R
H38B H 0.9703 0.1712 0.8141 0.046 Uiso 1 1 calc R
H38C H 1.0320 0.2040 0.7559 0.046 Uiso 1 1 calc R

loop_
_atom_site_aniso_label
_atom_site_aniso_U_11
_atom_site_aniso_U_22
_atom_site_aniso_U_33
_atom_site_aniso_U_23
_atom_site_aniso_U_13
_atom_site_aniso_U_12
Fe1 0.01283(14) 0.01483(16) 0.01601(15) -0.00048(11) 0.00120(11) -0.00012(11)
Fe2 0.01517(15) 0.01421(17) 0.01861(15) -0.00099(11) 0.00290(12) 0.00168(12)
Fe3 0.01328(15) 0.01515(16) 0.01315(14) -0.00074(11) 0.00195(11) -0.00080(11)
Fe4 0.01674(15) 0.01533(17) 0.01892(15) 0.00109(12) 0.00585(12) 0.00222(12)
S1 0.0162(2) 0.0173(3) 0.0167(2) -0.00081(19) 0.00326(18) 0.0018(2)
S2 0.0151(2) 0.0174(3) 0.0139(2) -0.00090(19) 0.00387(18) -0.0005(2)
O1 0.0363(10) 0.0440(12) 0.0203(9) -0.0034(7) 0.0078(7) -0.0100(8)
O2 0.0238(9) 0.0204(10) 0.0641(13) 0.0005(9) 0.0011(9) 0.0053(8)
O3 0.0227(9) 0.0382(11) 0.0322(9) -0.0033(8) 0.0014(7) -0.0101(8)
O4 0.0295(9) 0.0229(9) 0.0353(10) -0.0049(7) 0.0066(7) -0.0039(8)
O5 0.0352(10) 0.0354(11) 0.0245(9) 0.0066(7) 0.0023(7) 0.0127(8)
O6 0.0317(9) 0.0353(11) 0.0334(9) -0.0095(8) 0.0148(8) -0.0016(8)
O7 0.0147(7) 0.0175(8) 0.0210(7) -0.0025(6) 0.0015(6) 0.0007(6)
O8 0.0312(9) 0.0356(10) 0.0170(8) -0.0006(7) 0.0069(7) -0.0030(8)
O9 0.0243(9) 0.0231(10) 0.0478(11) 0.0054(8) 0.0091(8) 0.0053(8)
O10 0.0265(9) 0.0403(11) 0.0278(9) -0.0085(8) 0.0031(7) -0.0137(8)
O11 0.0334(10) 0.0226(9) 0.0469(11) -0.0114(8) 0.0135(8) -0.0057(8)
O12 0.0381(10) 0.0431(12) 0.0322(10) 0.0182(9) 0.0033(8) 0.0078(9)
O13 0.0520(12) 0.0320(10) 0.0392(10) 0.0022(8) 0.0312(9) 0.0078(9)
O14 0.0151(7) 0.0188(8) 0.0208(7) 0.0017(6) 0.0028(6) -0.0003(6)
C1 0.0180(10) 0.0230(12) 0.0230(11) -0.0018(9) 0.0007(9) -0.0034(9)
C2 0.0138(10) 0.0217(12) 0.0300(12) 0.0002(9) 0.0013(8) -0.0021(9)
C3 0.0206(11) 0.0230(12) 0.0184(10) 0.0011(9) 0.0046(8) 0.0021(9)
C4 0.0241(11) 0.0175(11) 0.0214(10) -0.0017(8) 0.0056(9) 0.0047(9)
C5 0.0221(11) 0.0188(11) 0.0246(11) -0.0038(9) 0.0081(9) 0.0013(9)
C6 0.0201(11) 0.0182(12) 0.0275(11) -0.0016(9) 0.0043(9) 0.0002(9)
C7 0.0164(10) 0.0169(11) 0.0154(9) -0.0052(8) 0.0037(8) -0.0015(8)
C8 0.0123(9) 0.0156(11) 0.0216(10) -0.0015(8) -0.0009(8) 0.0001(8)
C9 0.0158(10) 0.0184(11) 0.0237(11) -0.0037(9) 0.0016(8) -0.0004(9)
C10 0.0216(11) 0.0195(12) 0.0282(12) -0.0060(9) 0.0027(9) 0.0006(9)
C11 0.0204(11) 0.0184(12) 0.0307(12) 0.0009(9) -0.0009(9) -0.0025(9)
C12 0.0187(10) 0.0266(13) 0.0245(11) 0.0015(9) 0.0036(9) -0.0026(9)
C13 0.0156(10) 0.0196(11) 0.0231(11) -0.0019(9) 0.0021(8) 0.0001(9)
C14 0.0245(12) 0.0243(13) 0.0314(12) -0.0055(10) 0.0122(10) -0.0005(10)
C15 0.0240(11) 0.0222(12) 0.0284(12) -0.0091(9) 0.0078(9) -0.0008(10)
C16 0.0387(15) 0.0226(14) 0.0480(16) 0.0028(11) 0.0108(12) -0.0060(11)
C17 0.0209(11) 0.0218(12) 0.0222(11) 0.0030(9) 0.0083(8) 0.0002(9)
C18 0.0343(14) 0.0427(17) 0.0311(13) 0.0149(12) 0.0084(11) -0.0013(12)
C19 0.0276(13) 0.0351(15) 0.0465(16) -0.0028(12) 0.0199(12) 0.0023(11)
C20 0.0170(10) 0.0182(11) 0.0185(10) 0.0004(8) -0.0002(8) -0.0009(8)
C21 0.0160(10) 0.0240(12) 0.0218(11) 0.0007(9) 0.0038(8) -0.0036(9)
C22 0.0211(11) 0.0237(12) 0.0164(10) -0.0002(8) 0.0058(8) -0.0013(9)
C23 0.0255(12) 0.0189(12) 0.0305(12) -0.0011(9) 0.0119(9) 0.0062(10)
C24 0.0224(11) 0.0235(12) 0.0308(12) 0.0054(10) 0.0109(9) 0.0022(10)
C25 0.0291(12) 0.0175(12) 0.0281(12) 0.0049(9) 0.0095(10) 0.0018(10)
C26 0.0156(10) 0.0189(11) 0.0138(9) -0.0027(8) 0.0051(7) 0.0003(8)
C27 0.0136(9) 0.0197(11) 0.0179(10) 0.0003(8) -0.0002(8) -0.0036(8)
C28 0.0186(10) 0.0201(12) 0.0249(11) -0.0033(9) 0.0033(8) -0.0022(9)
C29 0.0251(12) 0.0175(12) 0.0365(13) -0.0039(10) 0.0063(10) -0.0012(10)
C30 0.0184(11) 0.0210(12) 0.0331(13) 0.0040(9) 0.0006(9) -0.0040(9)
C31 0.0168(10) 0.0250(12) 0.0264(11) 0.0056(9) 0.0027(9) -0.0015(9)
C32 0.0143(10) 0.0218(12) 0.0182(10) 0.0014(8) 0.0015(8) -0.0004(8)
C33 0.0220(11) 0.0251(13) 0.0243(11) -0.0004(9) 0.0084(9) 0.0008(9)
C34 0.0359(14) 0.0270(13) 0.0328(13) -0.0110(10) 0.0163(11) -0.0066(11)
C35 0.0331(14) 0.0245(14) 0.0537(17) 0.0081(12) 0.0096(12) -0.0041(11)
C36 0.0183(10) 0.0249(12) 0.0170(10) -0.0026(8) 0.0054(8) -0.0053(9)
C37 0.0300(12) 0.0277(13) 0.0203(11) 0.0043(9) 0.0053(9) -0.0080(10)
C38 0.0222(12) 0.0399(16) 0.0342(13) -0.0013(11) 0.0134(10) 0.0011(11)

loop_
_atom_type_symbol
_atom_type_description
_atom_type_scat_dispersion_real
_atom_type_scat_dispersion_imag
_atom_type_scat_source
C C 0.0033 0.0016 'International Tables Vol C Tables 4.2.6.8 and 6.1.1.4'
H H 0.0000 0.0000 'International Tables Vol C Tables 4.2.6.8 and 6.1.1.4'
O O 0.0106 0.0060 'International Tables Vol C Tables 4.2.6.8 and 6.1.1.4'
S S 0.1246 0.1234 'International Tables Vol C Tables 4.2.6.8 and 6.1.1.4'
Fe Fe 0.3463 0.8444 'International Tables Vol C Tables 4.2.6.8 and 6.1.1.4'

loop_
_geom_angle_atom_site_label_1
_geom_angle_atom_site_label_2
_geom_angle_atom_site_label_3
_geom_angle
C1 Fe1 C2 97.75(11)
C1 Fe1 C3 90.89(10)
C2 Fe1 C3 95.85(10)
C1 Fe1 C7 89.20(9)
C2 Fe1 C7 96.01(9)
C3 Fe1 C7 168.01(10)
C1 Fe1 S1 154.97(8)
C2 Fe1 S1 106.36(8)
C3 Fe1 S1 93.22(7)
C7 Fe1 S1 81.79(7)
C1 Fe1 Fe2 99.88(8)
C2 Fe1 Fe2 156.42(7)
C3 Fe1 Fe2 99.39(7)
C7 Fe1 Fe2 68.81(7)
S1 Fe1 Fe2 55.09(2)
C4 Fe2 C6 90.32(10)
C4 Fe2 C5 96.25(11)
C6 Fe2 C5 102.43(10)
C4 Fe2 O7 168.68(8)
C6 Fe2 O7 89.91(8)
C5 Fe2 O7 94.75(9)
C4 Fe2 S1 93.46(7)
C6 Fe2 S1 155.79(8)
C5 Fe2 S1 100.91(7)
O7 Fe2 S1 81.83(5)
C4 Fe2 Fe1 96.52(8)
C6 Fe2 Fe1 100.56(7)
C5 Fe2 Fe1 153.55(7)
O7 Fe2 Fe1 72.33(5)
S1 Fe2 Fe1 55.253(19)
C20 Fe3 C21 99.69(10)
C20 Fe3 C22 91.00(10)
C21 Fe3 C22 95.38(10)
C20 Fe3 C26 88.16(9)
C21 Fe3 C26 95.21(9)
C22 Fe3 C26 169.37(10)
C20 Fe3 S2 153.94(7)
C21 Fe3 S2 105.31(7)
C22 Fe3 S2 93.81(7)
C26 Fe3 S2 82.46(7)
C20 Fe3 Fe4 99.05(7)
C21 Fe3 Fe4 154.95(7)
C22 Fe3 Fe4 100.77(8)
C26 Fe3 Fe4 68.93(7)
S2 Fe3 Fe4 54.90(2)
C23 Fe4 C25 90.90(11)
C23 Fe4 C24 97.56(11)
C25 Fe4 C24 102.77(10)
C23 Fe4 O14 168.52(9)
C25 Fe4 O14 89.86(9)
C24 Fe4 O14 93.44(9)
C23 Fe4 S2 92.77(7)
C25 Fe4 S2 156.45(8)
C24 Fe4 S2 99.79(8)
O14 Fe4 S2 82.09(5)
C23 Fe4 Fe3 96.18(8)
C25 Fe4 Fe3 100.98(8)
C24 Fe4 Fe3 152.27(8)
O14 Fe4 Fe3 72.45(5)
S2 Fe4 Fe3 55.506(19)
C17 S1 Fe2 114.48(8)
C17 S1 Fe1 113.89(8)
Fe2 S1 Fe1 69.66(3)
C36 S2 Fe4 113.98(8)
C36 S2 Fe3 115.46(7)
Fe4 S2 Fe3 69.59(3)
C7 O7 Fe2 104.07(13)
C26 O14 Fe4 103.81(13)
O1 C1 Fe1 177.8(2)
O2 C2 Fe1 176.9(2)
O3 C3 Fe1 179.5(2)
O4 C4 Fe2 179.8(2)
O5 C5 Fe2 178.8(2)
O6 C6 Fe2 177.8(2)
O7 C7 C8 117.03(18)
O7 C7 Fe1 114.54(15)
C8 C7 Fe1 128.25(15)
C9 C8 C13 120.7(2)
C9 C8 C7 120.65(19)
C13 C8 C7 118.69(19)
C10 C9 C8 118.5(2)
C10 C9 C15 119.0(2)
C8 C9 C15 122.4(2)
C11 C10 C9 122.2(2)
C11 C10 H10 118.9
C9 C10 H10 118.9
C10 C11 C12 118.1(2)
C10 C11 C16 120.9(2)
C12 C11 C16 121.0(2)
C13 C12 C11 122.2(2)
C13 C12 H12 118.9
C11 C12 H12 118.9
C12 C13 C8 118.2(2)
C12 C13 C14 119.4(2)
C8 C13 C14 122.4(2)
C13 C14 H14A 109.5
C13 C14 H14B 109.5
H14A C14 H14B 109.5
C13 C14 H14C 109.5
H14A C14 H14C 109.5
H14B C14 H14C 109.5
C9 C15 H15A 109.5
C9 C15 H15B 109.5
H15A C15 H15B 109.5
C9 C15 H15C 109.5
H15A C15 H15C 109.5
H15B C15 H15C 109.5
C11 C16 H16A 109.5
C11 C16 H16B 109.5
H16A C16 H16B 109.5
C11 C16 H16C 109.5
H16A C16 H16C 109.5
H16B C16 H16C 109.5
C19 C17 C18 112.2(2)
C19 C17 S1 108.00(17)
C18 C17 S1 108.44(17)
C19 C17 H17 109.4
C18 C17 H17 109.4
S1 C17 H17 109.4
C17 C18 H18A 109.5
C17 C18 H18B 109.5
H18A C18 H18B 109.5
C17 C18 H18C 109.5
H18A C18 H18C 109.5
H18B C18 H18C 109.5
C17 C19 H19A 109.5
C17 C19 H19B 109.5
H19A C19 H19B 109.5
C17 C19 H19C 109.5
H19A C19 H19C 109.5
H19B C19 H19C 109.5
O8 C20 Fe3 178.9(2)
O9 C21 Fe3 179.4(2)
O10 C22 Fe3 179.2(2)
O11 C23 Fe4 179.1(2)
O12 C24 Fe4 177.8(2)
O13 C25 Fe4 178.3(2)
O14 C26 C27 117.35(18)
O14 C26 Fe3 114.40(15)
C27 C26 Fe3 128.07(15)
C28 C27 C32 120.0(2)
C28 C27 C26 121.16(19)
C32 C27 C26 118.81(19)
C29 C28 C27 118.8(2)
C29 C28 C34 119.0(2)
C27 C28 C34 122.1(2)
C30 C29 C28 122.2(2)
C30 C29 H29 118.9
C28 C29 H29 118.9
C31 C30 C29 117.9(2)
C31 C30 C35 121.0(2)
C29 C30 C35 121.1(2)
C32 C31 C30 122.3(2)
C32 C31 H31 118.9
C30 C31 H31 118.9
C31 C32 C27 118.6(2)
C31 C32 C33 119.13(19)
C27 C32 C33 122.2(2)
C32 C33 H33A 109.5
C32 C33 H33B 109.5
H33A C33 H33B 109.5
C32 C33 H33C 109.5
H33A C33 H33C 109.5
H33B C33 H33C 109.5
C28 C34 H34A 109.5
C28 C34 H34B 109.5
H34A C34 H34B 109.5
C28 C34 H34C 109.5
H34A C34 H34C 109.5
H34B C34 H34C 109.5
C30 C35 H35A 109.5
C30 C35 H35B 109.5
H35A C35 H35B 109.5
C30 C35 H35C 109.5
H35A C35 H35C 109.5
H35B C35 H35C 109.5
C38 C36 C37 112.11(19)
C38 C36 S2 107.30(16)
C37 C36 S2 108.99(15)
C38 C36 H36 109.5
C37 C36 H36 109.5
S2 C36 H36 109.5
C36 C37 H37A 109.5
C36 C37 H37B 109.5
H37A C37 H37B 109.5
C36 C37 H37C 109.5
H37A C37 H37C 109.5
H37B C37 H37C 109.5
C36 C38 H38A 109.5
C36 C38 H38B 109.5
H38A C38 H38B 109.5
C36 C38 H38C 109.5
H38A C38 H38C 109.5
H38B C38 H38C 109.5

loop_
_geom_bond_atom_site_label_1
_geom_bond_atom_site_label_2
_geom_bond_distance
Fe1 C1 1.785(2)
Fe1 C2 1.801(2)
Fe1 C3 1.831(2)
Fe1 C7 1.960(2)
Fe1 S1 2.2439(7)
Fe1 Fe2 2.5606(7)
Fe2 C4 1.768(2)
Fe2 C6 1.812(2)
Fe2 C5 1.830(2)
Fe2 O7 1.9975(15)
Fe2 S1 2.2394(7)
Fe3 C20 1.785(2)
Fe3 C21 1.813(2)
Fe3 C22 1.834(2)
Fe3 C26 1.960(2)
Fe3 S2 2.2482(7)
Fe3 Fe4 2.5566(7)
Fe4 C23 1.771(2)
Fe4 C25 1.808(2)
Fe4 C24 1.831(2)
Fe4 O14 1.9998(16)
Fe4 S2 2.2317(7)
S1 C17 1.834(2)
S2 C36 1.842(2)
O1 C1 1.137(3)
O2 C2 1.137(3)
O3 C3 1.136(3)
O4 C4 1.143(3)
O5 C5 1.133(3)
O6 C6 1.135(3)
O7 C7 1.251(3)
O8 C20 1.139(3)
O9 C21 1.133(3)
O10 C22 1.133(3)
O11 C23 1.141(3)
O12 C24 1.129(3)
O13 C25 1.134(3)
O14 C26 1.256(2)
C7 C8 1.495(3)
C8 C9 1.400(3)
C8 C13 1.409(3)
C9 C10 1.391(3)
C9 C15 1.514(3)
C10 C11 1.386(3)
C10 H10 0.9500
C11 C12 1.389(3)
C11 C16 1.508(3)
C12 C13 1.388(3)
C12 H12 0.9500
C13 C14 1.508(3)
C14 H14A 0.9800
C14 H14B 0.9800
C14 H14C 0.9800
C15 H15A 0.9800
C15 H15B 0.9800
C15 H15C 0.9800
C16 H16A 0.9800
C16 H16B 0.9800
C16 H16C 0.9800
C17 C19 1.514(3)
C17 C18 1.521(3)
C17 H17 1.0000
C18 H18A 0.9800
C18 H18B 0.9800
C18 H18C 0.9800
C19 H19A 0.9800
C19 H19B 0.9800
C19 H19C 0.9800
C26 C27 1.491(3)
C27 C28 1.397(3)
C27 C32 1.413(3)
C28 C29 1.391(3)
C28 C34 1.509(3)
C29 C30 1.388(3)
C29 H29 0.9500
C30 C31 1.385(3)
C30 C35 1.508(3)
C31 C32 1.385(3)
C31 H31 0.9500
C32 C33 1.513(3)
C33 H33A 0.9800
C33 H33B 0.9800
C33 H33C 0.9800
C34 H34A 0.9800
C34 H34B 0.9800
C34 H34C 0.9800
C35 H35A 0.9800
C35 H35B 0.9800
C35 H35C 0.9800
C36 C38 1.511(3)
C36 C37 1.526(3)
C36 H36 1.0000
C37 H37A 0.9800
C37 H37B 0.9800
C37 H37C 0.9800
C38 H38A 0.9800
C38 H38B 0.9800
C38 H38C 0.9800

loop_
_geom_torsion_atom_site_label_1
_geom_torsion_atom_site_label_2
_geom_torsion_atom_site_label_3
_geom_torsion_atom_site_label_4
_geom_torsion
C1 Fe1 Fe2 C4 -90.24(10)
C2 Fe1 Fe2 C4 131.93(19)
C3 Fe1 Fe2 C4 2.33(10)
C7 Fe1 Fe2 C4 -175.49(9)
S1 Fe1 Fe2 C4 89.70(7)
C1 Fe1 Fe2 C6 1.30(10)
C2 Fe1 Fe2 C6 -136.53(19)
C3 Fe1 Fe2 C6 93.87(10)
C7 Fe1 Fe2 C6 -83.95(10)
S1 Fe1 Fe2 C6 -178.76(8)
C1 Fe1 Fe2 C5 151.37(18)
C2 Fe1 Fe2 C5 13.5(2)
C3 Fe1 Fe2 C5 -116.07(18)
C7 Fe1 Fe2 C5 66.11(17)
S1 Fe1 Fe2 C5 -28.70(16)
C1 Fe1 Fe2 O7 87.80(9)
C2 Fe1 Fe2 O7 -50.03(19)
C3 Fe1 Fe2 O7 -179.63(8)
C7 Fe1 Fe2 O7 2.54(8)
S1 Fe1 Fe2 O7 -92.26(5)
C1 Fe1 Fe2 S1 -179.94(7)
C2 Fe1 Fe2 S1 42.23(18)
C3 Fe1 Fe2 S1 -87.37(7)
C7 Fe1 Fe2 S1 94.81(7)
C20 Fe3 Fe4 C23 90.72(10)
C21 Fe3 Fe4 C23 -131.28(18)
C22 Fe3 Fe4 C23 -2.05(10)
C26 Fe3 Fe4 C23 175.20(9)
S2 Fe3 Fe4 C23 -89.12(8)
C20 Fe3 Fe4 C25 -1.41(11)
C21 Fe3 Fe4 C25 136.59(18)
C22 Fe3 Fe4 C25 -94.18(10)
C26 Fe3 Fe4 C25 83.08(10)
S2 Fe3 Fe4 C25 178.75(8)
C20 Fe3 Fe4 C24 -149.93(17)
C21 Fe3 Fe4 C24 -11.9(2)
C22 Fe3 Fe4 C24 117.31(17)
C26 Fe3 Fe4 C24 -65.44(17)
S2 Fe3 Fe4 C24 30.23(16)
C20 Fe3 Fe4 O14 -87.74(8)
C21 Fe3 Fe4 O14 50.26(17)
C22 Fe3 Fe4 O14 179.49(8)
C26 Fe3 Fe4 O14 -3.25(7)
S2 Fe3 Fe4 O14 92.42(5)
C20 Fe3 Fe4 S2 179.84(7)
C21 Fe3 Fe4 S2 -42.16(16)
C22 Fe3 Fe4 S2 87.07(7)
C26 Fe3 Fe4 S2 -95.67(6)
C4 Fe2 S1 C17 12.27(11)
C6 Fe2 S1 C17 110.8(2)
C5 Fe2 S1 C17 -84.78(11)
O7 Fe2 S1 C17 -178.08(9)
Fe1 Fe2 S1 C17 107.80(8)
C4 Fe2 S1 Fe1 -95.53(8)
C6 Fe2 S1 Fe1 2.98(18)
C5 Fe2 S1 Fe1 167.42(7)
O7 Fe2 S1 Fe1 74.12(5)
C1 Fe1 S1 C17 -108.47(19)
C2 Fe1 S1 C17 87.66(11)
C3 Fe1 S1 C17 -9.41(11)
C7 Fe1 S1 C17 -178.45(10)
Fe2 Fe1 S1 C17 -108.62(8)
C1 Fe1 S1 Fe2 0.15(17)
C2 Fe1 S1 Fe2 -163.73(7)
C3 Fe1 S1 Fe2 99.21(7)
C7 Fe1 S1 Fe2 -69.83(6)
C23 Fe4 S2 C36 -14.07(11)
C25 Fe4 S2 C36 -112.7(2)
C24 Fe4 S2 C36 84.09(11)
O14 Fe4 S2 C36 176.24(9)
Fe3 Fe4 S2 C36 -109.66(8)
C23 Fe4 S2 Fe3 95.59(8)
C25 Fe4 S2 Fe3 -3.1(2)
C24 Fe4 S2 Fe3 -166.25(8)
O14 Fe4 S2 Fe3 -74.10(5)
C20 Fe3 S2 C36 107.30(18)
C21 Fe3 S2 C36 -89.49(11)
C22 Fe3 S2 C36 7.16(11)
C26 Fe3 S2 C36 177.15(10)
Fe4 Fe3 S2 C36 107.65(8)
C20 Fe3 S2 Fe4 -0.36(16)
C21 Fe3 S2 Fe4 162.86(7)
C22 Fe3 S2 Fe4 -100.49(7)
C26 Fe3 S2 Fe4 69.50(6)
C4 Fe2 O7 C7 6.1(5)
C6 Fe2 O7 C7 97.29(14)
C5 Fe2 O7 C7 -160.24(14)
S1 Fe2 O7 C7 -59.88(12)
Fe1 Fe2 O7 C7 -3.83(11)
C23 Fe4 O14 C26 -2.9(5)
C25 Fe4 O14 C26 -96.68(14)
C24 Fe4 O14 C26 160.53(14)
S2 Fe4 O14 C26 61.12(12)
Fe3 Fe4 O14 C26 4.88(11)
C2 Fe1 C1 O1 -61(5)
C3 Fe1 C1 O1 35(5)
C7 Fe1 C1 O1 -157(5)
S1 Fe1 C1 O1 135(5)
Fe2 Fe1 C1 O1 135(5)
C1 Fe1 C2 O2 23(4)
C3 Fe1 C2 O2 -69(4)
C7 Fe1 C2 O2 113(4)
S1 Fe1 C2 O2 -164(4)
Fe2 Fe1 C2 O2 161(4)
C1 Fe1 C3 O3 -1(24)
C2 Fe1 C3 O3 97(24)
C7 Fe1 C3 O3 -92(24)
S1 Fe1 C3 O3 -157(100)
Fe2 Fe1 C3 O3 -101(24)
C6 Fe2 C4 O4 165(100)
C5 Fe2 C4 O4 63(100)
O7 Fe2 C4 O4 -104(100)
S1 Fe2 C4 O4 -39(100)
Fe1 Fe2 C4 O4 -94(100)
C4 Fe2 C5 O5 -64(10)
C6 Fe2 C5 O5 -156(90)
O7 Fe2 C5 O5 113(10)
S1 Fe2 C5 O5 30(10)
Fe1 Fe2 C5 O5 54(10)
C4 Fe2 C6 O6 -7(6)
C5 Fe2 C6 O6 90(6)
O7 Fe2 C6 O6 -175(100)
S1 Fe2 C6 O6 -106(6)
Fe1 Fe2 C6 O6 -103(6)
Fe2 O7 C7 C8 -170.32(14)
Fe2 O7 C7 Fe1 5.25(16)
C1 Fe1 C7 O7 -105.18(16)
C2 Fe1 C7 O7 157.11(16)
C3 Fe1 C7 O7 -14.7(5)
S1 Fe1 C7 O7 51.39(14)
Fe2 Fe1 C7 O7 -4.26(13)
C1 Fe1 C7 C8 69.79(19)
C2 Fe1 C7 C8 -27.91(19)
C3 Fe1 C7 C8 160.3(4)
S1 Fe1 C7 C8 -133.63(18)
Fe2 Fe1 C7 C8 170.72(19)
O7 C7 C8 C9 -108.6(2)
Fe1 C7 C8 C9 76.5(2)
O7 C7 C8 C13 71.3(3)
Fe1 C7 C8 C13 -103.5(2)
C13 C8 C9 C10 2.6(3)
C7 C8 C9 C10 -177.45(19)
C13 C8 C9 C15 -173.2(2)
C7 C8 C9 C15 6.8(3)
C8 C9 C10 C11 1.3(3)
C15 C9 C10 C11 177.2(2)
C9 C10 C11 C12 -3.3(3)
C9 C10 C11 C16 177.1(2)
C10 C11 C12 C13 1.5(3)
C16 C11 C12 C13 -178.9(2)
C11 C12 C13 C8 2.3(3)
C11 C12 C13 C14 -176.6(2)
C9 C8 C13 C12 -4.3(3)
C7 C8 C13 C12 175.70(19)
C9 C8 C13 C14 174.5(2)
C7 C8 C13 C14 -5.5(3)
Fe2 S1 C17 C19 -162.53(15)
Fe1 S1 C17 C19 -85.01(17)
Fe2 S1 C17 C18 75.71(18)
Fe1 S1 C17 C18 153.24(15)
C21 Fe3 C20 O8 79(12)
C22 Fe3 C20 O8 -16(12)
C26 Fe3 C20 O8 174(100)
S2 Fe3 C20 O8 -117(11)
Fe4 Fe3 C20 O8 -117(12)
C20 Fe3 C21 O9 -79(24)
C22 Fe3 C21 O9 13(24)
C26 Fe3 C21 O9 -168(100)
S2 Fe3 C21 O9 109(24)
Fe4 Fe3 C21 O9 143(24)
C20 Fe3 C22 O10 11(14)
C21 Fe3 C22 O10 -89(14)
C26 Fe3 C22 O10 96(14)
S2 Fe3 C22 O10 165(100)
Fe4 Fe3 C22 O10 110(14)
C25 Fe4 C23 O11 112(13)
C24 Fe4 C23 O11 -145(13)
O14 Fe4 C23 O11 18(14)
S2 Fe4 C23 O11 -45(13)
Fe3 Fe4 C23 O11 10(13)
C23 Fe4 C24 O12 107(6)
C25 Fe4 C24 O12 -161(6)
O14 Fe4 C24 O12 -70(6)
S2 Fe4 C24 O12 12(6)
Fe3 Fe4 C24 O12 -12(6)
C23 Fe4 C25 O13 28(8)
C24 Fe4 C25 O13 -70(8)
O14 Fe4 C25 O13 -164(8)
S2 Fe4 C25 O13 127(8)
Fe3 Fe4 C25 O13 124(8)
Fe4 O14 C26 C27 168.82(14)
Fe4 O14 C26 Fe3 -6.67(15)
C20 Fe3 C26 O14 105.85(16)
C21 Fe3 C26 O14 -154.58(15)
C22 Fe3 C26 O14 20.2(5)
S2 Fe3 C26 O14 -49.78(14)
Fe4 Fe3 C26 O14 5.43(13)
C20 Fe3 C26 C27 -69.06(19)
C21 Fe3 C26 C27 30.51(19)
C22 Fe3 C26 C27 -154.7(4)
S2 Fe3 C26 C27 135.31(18)
Fe4 Fe3 C26 C27 -169.48(19)
O14 C26 C27 C28 107.3(2)
Fe3 C26 C27 C28 -77.9(2)
O14 C26 C27 C32 -74.2(2)
Fe3 C26 C27 C32 100.6(2)
C32 C27 C28 C29 -4.1(3)
C26 C27 C28 C29 174.4(2)
C32 C27 C28 C34 172.3(2)
C26 C27 C28 C34 -9.2(3)
C27 C28 C29 C30 -0.3(3)
C34 C28 C29 C30 -176.8(2)
C28 C29 C30 C31 3.3(4)
C28 C29 C30 C35 -178.5(2)
C29 C30 C31 C32 -1.9(3)
C35 C30 C31 C32 179.9(2)
C30 C31 C32 C27 -2.4(3)
C30 C31 C32 C33 176.4(2)
C28 C27 C32 C31 5.4(3)
C26 C27 C32 C31 -173.10(19)
C28 C27 C32 C33 -173.3(2)
C26 C27 C32 C33 8.2(3)
Fe4 S2 C36 C38 170.43(13)
Fe3 S2 C36 C38 92.60(15)
Fe4 S2 C36 C37 -67.96(16)
Fe3 S2 C36 C37 -145.79(14)
